data_7207679
loop_
_publ_author_name
'Shepherd, Helena J.'
'Rosa, Patrick'
'Vendier, Laure'
'Casati, Nicola'
'L\'etard, Jean-Fran\,cois'
'Bousseksou, Azzedine'
'Guionneau, Philippe'
'Moln\'ar, G\'abor'

_publ_section_title
;
 High-pressure spin-crossover in a dinuclear Fe(ii) complex.
;
_journal_issue 15
_journal_name_full 'Physical chemistry chemical physics : PCCP'
_journal_page_first 5265
_journal_page_last 5271
_journal_paper_doi 10.1039/c2cp23940j
_journal_volume 14
_journal_year 2012
_chemical_formula_moiety 'C36 H26 Fe2 N16 S4, 2(C H4 O)'
_chemical_formula_sum 'C38 H34 Fe2 N16 O2 S4'
_chemical_formula_weight 984.78
_chemical_name_systematic
;
?
;
_space_group_crystal_system monoclinic
_space_group_IT_number 14
_space_group_name_Hall '-P 2yn'
_space_group_name_H-M_alt 'P 1 21/n 1'
_symmetry_space_group_name_Hall '-P 2yn'
_symmetry_space_group_name_H-M 'P 1 21/n 1'
_atom_sites_solution_hydrogens geom
_atom_sites_solution_primary direct
_atom_sites_solution_secondary difmap
_audit_creation_method SHELXL-97
_cell_angle_alpha 90.00
_cell_angle_beta 110.21(5)
_cell_angle_gamma 90.00
_cell_formula_units_Z 2
_cell_length_a 15.670(7)
_cell_length_b 8.175(10)
_cell_length_c 18.648(7)
_cell_measurement_reflns_used 996
_cell_measurement_temperature 295(2)
_cell_measurement_theta_max 28.0406
_cell_measurement_theta_min 2.0900
_cell_volume 2242(3)
_computing_cell_refinement
;
CrysAlisPro, Oxford Diffraction Ltd.,
Version 1.171.34.40 (release 27-08-2010 CrysAlis171 .NET)
(compiled Aug 27 2010,11:50:40)
;
_computing_data_collection
;
CrysAlisPro, Oxford Diffraction Ltd.,
Version 1.171.34.40 (release 27-08-2010 CrysAlis171 .NET)
(compiled Aug 27 2010,11:50:40)
;
_computing_data_reduction
;
Absorb Angel (2004) J. Appl. Cryst. 37:486-492
;
_computing_molecular_graphics
;
O. V. Dolomanov, L. J. Bourhis, R. J. Gildea, J. A. K. Howard and H. Puschmann,
OLEX2: a complete structure solution, refinement and analysis program.
J. Appl. Cryst. (2009). 42, 339-341.
;
_computing_publication_material
;
O. V. Dolomanov, L. J. Bourhis, R. J. Gildea, J. A. K. Howard and H. Puschmann,
OLEX2: a complete structure solution, refinement and analysis program.
J. Appl. Cryst. (2009). 42, 339-341.
;
_computing_structure_refinement 'SHELXL-97 (Sheldrick, 1997)'
_computing_structure_solution 'see _refine_special_details'
_diffrn_ambient_temperature 295(2)
_diffrn_measured_fraction_theta_full 0.665
_diffrn_measured_fraction_theta_max 0.665
_diffrn_radiation_monochromator graphite
_diffrn_radiation_source 'fine-focus sealed tube'
_diffrn_radiation_type MoK\a
_diffrn_radiation_wavelength 0.71073
_diffrn_reflns_av_R_equivalents 0.1415
_diffrn_reflns_av_sigmaI/netI 0.1081
_diffrn_reflns_limit_h_max 13
_diffrn_reflns_limit_h_min -13
_diffrn_reflns_limit_k_max 6
_diffrn_reflns_limit_k_min -6
_diffrn_reflns_limit_l_max 15
_diffrn_reflns_limit_l_min -15
_diffrn_reflns_number 5537
_diffrn_reflns_theta_full 17.22
_diffrn_reflns_theta_max 17.22
_diffrn_reflns_theta_min 2.09
_exptl_absorpt_correction_T_max 0.386
_exptl_absorpt_correction_T_min 0.552
_exptl_absorpt_correction_type gaussian
_exptl_absorpt_process_details
;
Gaussian integration over a grid
of 16 x 16 x 16 points = 4096 total grid points
Based upon method of Burnham (1966)

Data corrected for diamond-anvil cell absorption
Note that exptl_absorpt_correction_tmin and _tmax
the total correction factors applied to the intensities
The individual factors are:
range of dac transmission factors (min-max) 0.490 0.563
range of gasket transmission (min-max) 0.788 0.981
range of P media transmission (min-max) 1.000 1.000

thickness of diamond anvil 1: 1.430 mm, mu = 0.2000 mm-1
thickness of platten 1: 0.000 mm, mu = 0.0000 mm-1

thickness of diamond anvil 2: 1.430 mm, mu = 0.2000 mm-1
thickness of platten 2: 0.000 mm, mu = 0.0000 mm-1

Gasket shadowing corrections were made based upon
Gasket thickness = 220.0 microns, radius = 375.0 microns
Gasket absorption coeff = 27.90 mm-1
REFLECTION WAS CONSIDERED TOTALLY OBSCURED IF
FRACTION CRYSTAL ILLUMINATED WAS LESS THAN 0.20

Non-absorbing pressure medium
;
_exptl_crystal_density_diffrn 1.462
_exptl_crystal_density_method 'not measured'
_exptl_crystal_description 'crystal fills hole of diamond-cell gasket'
_exptl_crystal_F_000 1012
_exptl_crystal_preparation 'mounted in a diamond-anvil cell '
_exptl_crystal_size_max 0.28
_exptl_crystal_size_mid 0.26
_exptl_crystal_size_min 0.18
_refine_diff_density_max 0.465
_refine_diff_density_min -0.435
_refine_diff_density_rms 0.092
_refine_ls_extinction_method none
_refine_ls_goodness_of_fit_ref 1.109
_refine_ls_hydrogen_treatment riding
_refine_ls_matrix_type full
_refine_ls_number_parameters 99
_refine_ls_number_reflns 902
_refine_ls_number_restraints 33
_refine_ls_restrained_S_all 1.092
_refine_ls_R_factor_all 0.1461
_refine_ls_R_factor_gt 0.0966
_refine_ls_shift/su_max 0.000
_refine_ls_shift/su_mean 0.000
_refine_ls_structure_factor_coef Fsqd
_refine_ls_weighting_details 'calc w=1/[\s^2^(Fo^2^)+(0.1509P)^2^+11.1374P] where P=(Fo^2^+2Fc^2^)/3'
_refine_ls_weighting_scheme calc
_refine_ls_wR_factor_gt 0.2391
_refine_ls_wR_factor_ref 0.2896
_reflns_number_gt 621
_reflns_number_total 902
_reflns_threshold_expression >2sigma(I)
_cod_data_source_file c2cp23940j.txt
_cod_data_source_block ambient
_cod_depositor_comments
;
The following automatic conversions were performed:

'_exptl_absorpt_correction_type' value 'Gaussian' changed to
'gaussian' according to
/home/saulius/struct/CIF-dictionaries/cif_core.dic dictionary named
'cif_core.dic' version 2.4.1 from 2010-06-29.

Automatic conversion script
Id: cif_fix_values 1715 2011-07-08 13:25:40Z adriana 
;
_cod_original_formula_sum 'C38 H34 Fe2 N16 S4 O2'
_cod_database_code 7207679
_exptl_absorpt_correction_mu 0.000

loop_
_symmetry_equiv_pos_as_xyz
'x, y, z'
'-x+1/2, y+1/2, -z+1/2'
'-x, -y, -z'
'x-1/2, -y-1/2, z-1/2'

loop_
_atom_site_label
_atom_site_type_symbol
_atom_site_fract_x
_atom_site_fract_y
_atom_site_fract_z
_atom_site_U_iso_or_equiv
_atom_site_adp_type
_atom_site_occupancy
_atom_site_symmetry_multiplicity
_atom_site_calc_flag
_atom_site_refinement_flags
Fe1 Fe 0.56786(19) 0.3920(6) 0.81788(14) 0.058(2) Uani 1 1 d .
S2 S 0.2877(4) 0.1103(13) 0.8010(3) 0.091(5) Uani 1 1 d .
S1 S 0.8860(4) 0.5419(15) 0.9081(4) 0.112(5) Uani 1 1 d .
N1 N 0.6253(7) 0.342(2) 0.9376(5) 0.058(6) Uiso 1 1 d G
C8 C 0.6688(9) 0.195(2) 0.9636(7) 0.060(6) Uiso 1 1 d GU
C7 C 0.7086(9) 0.1660(18) 1.0416(8) 0.067(6) Uiso 1 1 d GU
H7 H 0.7378 0.0670 1.0590 0.081 Uiso 1 1 calc R
C6 C 0.7049(8) 0.285(2) 1.0936(5) 0.066(6) Uiso 1 1 d GU
H6 H 0.7316 0.2660 1.1458 0.079 Uiso 1 1 calc R
C5 C 0.6614(9) 0.433(2) 1.0676(7) 0.059(6) Uiso 1 1 d GU
H5 H 0.6589 0.5127 1.1024 0.071 Uiso 1 1 calc R
C4 C 0.6216(8) 0.4616(18) 0.9896(8) 0.051(5) Uiso 1 1 d GU
N2 N 0.5378(8) 0.611(2) 0.8737(7) 0.054(6) Uiso 1 1 d G
C3 C 0.5754(9) 0.599(2) 0.9546(7) 0.059(6) Uiso 1 1 d GU
C2 C 0.5596(9) 0.749(2) 0.9860(6) 0.061(6) Uiso 1 1 d GU
H2 H 0.5772 0.7746 1.0377 0.073 Uiso 1 1 calc R
C1 C 0.5123(10) 0.8547(19) 0.9245(9) 0.072(7) Uiso 1 1 d GU
H1 H 0.4935 0.9609 0.9289 0.086 Uiso 1 1 calc R
N7 N 0.4988(8) 0.769(2) 0.8551(6) 0.072(6) Uiso 1 1 d G
H7A H 0.4718 0.8067 0.8098 0.087 Uiso 1 1 calc R
C18 C 0.3762(15) 0.211(4) 0.8014(10) 0.057(7) Uiso 1 1 d .
C17 C 0.7768(16) 0.504(4) 0.8643(11) 0.063(7) Uiso 1 1 d .
N3 N 0.6324(8) 0.1484(18) 0.8308(8) 0.064(6) Uiso 1 1 d G
C9 C 0.6768(10) 0.093(2) 0.9068(6) 0.067(6) Uiso 1 1 d GU
C10 C 0.7206(9) -0.057(2) 0.9035(7) 0.082(7) Uiso 1 1 d GU
H10 H 0.7547 -0.1199 0.9452 0.099 Uiso 1 1 calc R
C11 C 0.7034(10) -0.0949(18) 0.8254(9) 0.076(7) Uiso 1 1 d GU
H11 H 0.7242 -0.1867 0.8070 0.091 Uiso 1 1 calc R
N8 N 0.6489(8) 0.032(2) 0.7805(5) 0.070(6) Uiso 1 1 d G
H8 H 0.6292 0.0377 0.7314 0.084 Uiso 1 1 calc R
N6 N 0.4376(12) 0.299(3) 0.8011(9) 0.070(6) Uiso 1 1 d .
N5 N 0.7012(12) 0.480(3) 0.8352(8) 0.057(6) Uiso 1 1 d .
O1 O 0.3989(11) -0.170(3) 0.7062(11) 0.120(7) Uiso 1 1 d U
C19 C 0.391(2) -0.143(6) 0.6337(17) 0.155(13) Uiso 1 1 d U
H19A H 0.3411 -0.2042 0.6003 0.232 Uiso 1 1 calc R
H19B H 0.4463 -0.1756 0.6260 0.232 Uiso 1 1 calc R
H19C H 0.3811 -0.0281 0.6225 0.232 Uiso 1 1 calc R
N4 N 0.5299(9) 0.448(2) 0.6966(5) 0.061(6) Uiso 1 1 d G
C12 C 0.4719(10) 0.3451(18) 0.6418(8) 0.078(7) Uiso 1 1 d GU
H12 H 0.4410 0.2618 0.6565 0.094 Uiso 1 1 calc R
C13 C 0.4602(9) 0.367(2) 0.5650(7) 0.074(7) Uiso 1 1 d GU
H13 H 0.4214 0.2982 0.5283 0.089 Uiso 1 1 calc R
C14 C 0.5063(9) 0.491(2) 0.5430(5) 0.069(6) Uiso 1 1 d GU
C15 C 0.5643(10) 0.5941(19) 0.5978(8) 0.081(7) Uiso 1 1 d GU
H15 H 0.5952 0.6774 0.5831 0.097 Uiso 1 1 calc R
C16 C 0.5761(9) 0.5723(18) 0.6746(7) 0.082(7) Uiso 1 1 d GU
H16 H 0.6149 0.6409 0.7113 0.098 Uiso 1 1 calc R

loop_
_atom_site_aniso_label
_atom_site_aniso_U_11
_atom_site_aniso_U_22
_atom_site_aniso_U_33
_atom_site_aniso_U_23
_atom_site_aniso_U_13
_atom_site_aniso_U_12
Fe1 0.063(3) 0.072(7) 0.037(2) 0.002(2) 0.0154(16) 0.001(2)
S2 0.090(5) 0.103(16) 0.080(5) 0.020(6) 0.031(4) -0.015(5)
S1 0.069(5) 0.153(17) 0.101(5) -0.014(7) 0.014(4) -0.015(5)

loop_
_atom_type_symbol
_atom_type_description
_atom_type_scat_dispersion_real
_atom_type_scat_dispersion_imag
_atom_type_scat_source
C C 0.0033 0.0016 'International Tables Vol C Tables 4.2.6.8 and 6.1.1.4'
H H 0.0000 0.0000 'International Tables Vol C Tables 4.2.6.8 and 6.1.1.4'
Fe Fe 0.3463 0.8444 'International Tables Vol C Tables 4.2.6.8 and 6.1.1.4'
N N 0.0061 0.0033 'International Tables Vol C Tables 4.2.6.8 and 6.1.1.4'
O O 0.0106 0.0060 'International Tables Vol C Tables 4.2.6.8 and 6.1.1.4'
S S 0.1246 0.1234 'International Tables Vol C Tables 4.2.6.8 and 6.1.1.4'

loop_
_geom_angle_atom_site_label_1
_geom_angle_atom_site_label_2
_geom_angle_atom_site_label_3
_geom_angle
_geom_angle_site_symmetry_3
N6 Fe1 N5 178.5(9) .
N6 Fe1 N1 97.1(6) .
N5 Fe1 N1 82.4(5) .
N6 Fe1 N4 91.1(6) .
N5 Fe1 N4 89.4(6) .
N1 Fe1 N4 171.6(5) .
N6 Fe1 N2 90.6(8) .
N5 Fe1 N2 90.7(7) .
N1 Fe1 N2 75.1(6) .
N4 Fe1 N2 107.1(6) .
N6 Fe1 N3 94.3(8) .
N5 Fe1 N3 84.2(7) .
N1 Fe1 N3 72.8(6) .
N4 Fe1 N3 104.6(5) .
N2 Fe1 N3 147.8(5) .
C8 N1 C4 120.0 .
C8 N1 Fe1 120.5(9) .
C4 N1 Fe1 119.5(9) .
C9 C8 N1 114.7(13) .
C9 C8 C7 125.0(13) .
N1 C8 C7 120.0 .
C6 C7 C8 120.0 .
C7 C6 C5 120.0 .
C6 C5 C4 120.0 .
C3 C4 C5 127.5(12) .
C3 C4 N1 112.5(12) .
C5 C4 N1 120.0 .
N7 N2 C3 108.0 .
N7 N2 Fe1 140.3(9) .
C3 N2 Fe1 111.5(9) .
C4 C3 C2 130.6(13) .
C4 C3 N2 121.4(13) .
C2 C3 N2 108.0 .
C1 C2 C3 108.0 .
C2 C1 N7 108.0 .
N2 N7 C1 108.0 .
N6 C18 S2 174(3) .
N5 C17 S1 179(2) .
N8 N3 C9 108.0 .
N8 N3 Fe1 135.4(9) .
C9 N3 Fe1 116.3(9) .
C8 C9 C10 136.4(13) .
C8 C9 N3 115.6(13) .
C10 C9 N3 108.0 .
C11 C10 C9 108.0 .
C10 C11 N8 108.0 .
N3 N8 C11 108.0 .
C18 N6 Fe1 163(2) .
C17 N5 Fe1 159.9(17) .
C12 N4 C16 120.0 .
C12 N4 Fe1 120.8(8) .
C16 N4 Fe1 118.4(8) .
C13 C12 N4 120.0 .
C12 C13 C14 120.0 .
C15 C14 C13 120.0 .
C15 C14 C14 122(2) 3_666
C13 C14 C14 118(2) 3_666
C14 C15 C16 120.0 .
C15 C16 N4 120.0 .

loop_
_geom_bond_atom_site_label_1
_geom_bond_atom_site_label_2
_geom_bond_distance
_geom_bond_site_symmetry_2
Fe1 N6 2.10(2) .
Fe1 N5 2.126(19) .
Fe1 N1 2.138(10) .
Fe1 N4 2.180(9) .
Fe1 N2 2.204(15) .
Fe1 N3 2.209(14) .
S2 C18 1.61(3) .
S1 C17 1.65(2) .
N1 C8 1.3900 .
N1 C4 1.3900 .
C8 C9 1.383(16) .
C8 C7 1.3900 .
C7 C6 1.3900 .
C6 C5 1.3900 .
C5 C4 1.3900 .
C4 C3 1.373(17) .
N2 N7 1.4200 .
N2 C3 1.4200 .
C3 C2 1.4200 .
C2 C1 1.4200 .
C1 N7 1.4200 .
C18 N6 1.20(3) .
C17 N5 1.14(2) .
N3 N8 1.4200 .
N3 C9 1.4200 .
C9 C10 1.4200 .
C10 C11 1.4200 .
C11 N8 1.4200 .
O1 C19 1.33(3) .
N4 C12 1.3900 .
N4 C16 1.3900 .
C12 C13 1.3900 .
C13 C14 1.3900 .
C14 C15 1.3900 .
C14 C14 1.554(17) 3_666
C15 C16 1.3900 .
